data_4119309
loop_
_publ_author_name
'Aiko Fukazawa'
'Hiroya Oshima'
'Yoshihito Shiota'
'Shouya Takahashi'
'Kazunari Yoshizawa'
'Shigehiro Yamaguchi'

_publ_contact_author_address
;Department of Chemistry
Graduate School of Science, Nagoya University
Chikusa, Nagoya 464-8602 Japan
;
_publ_contact_author_email yamaguchi@chem.nagoya-u.ac.jp
_publ_contact_author_fax 81(52)7895947
_publ_contact_author_name 'Shigehiro Yamaguchi'
_publ_contact_author_phone 81(52)7892291
_publ_section_title
;
 Thiophene-Fused Bisdehydro[12]annulene That Undergoes Transannular Alkyne
 Cycloaddition by Either Light or Heat
;
_journal_name_full 'Journal of the American Chemical Society'
_journal_page_first 1731
_journal_page_last 1734
_journal_paper_doi 10.1021/ja3126849
_journal_volume 135
_journal_year 2013
_chemical_formula_moiety 'C44 H64 S4 Si4'
_chemical_formula_sum 'C44 H64 S4 Si4'
_chemical_formula_weight 833.58
_chemical_melting_point 463
_chemical_name_common
;
thiophene-fused bisdehydro[12]annulene
;
_chemical_name_systematic
; 
 tetrakis[5-(t-butyldimethylsilyl)thieno]bisdehydro[12]annulene 
;
_space_group_IT_number 2
_symmetry_cell_setting triclinic
_symmetry_space_group_name_Hall '-P 1'
_symmetry_space_group_name_H-M 'P -1'
_atom_sites_solution_hydrogens geom
_atom_sites_solution_primary direct
_atom_sites_solution_secondary difmap
_cell_angle_alpha 106.591(5)
_cell_angle_beta 98.874(4)
_cell_angle_gamma 109.146(5)
_cell_formula_units_Z 2
_cell_length_a 11.497(5)
_cell_length_b 13.961(6)
_cell_length_c 16.959(7)
_cell_measurement_reflns_used 6434
_cell_measurement_temperature 123(2)
_cell_measurement_theta_max 31.5050
_cell_measurement_theta_min 1.3027
_cell_volume 2370.3(18)
_computing_cell_refinement 'CrystalClear 1.3.6 (Rigaku Co., Ltd.)'
_computing_data_collection 'CrystalClear 1.3.6 (Rigaku Co., Ltd.)'
_computing_data_reduction 'CrystalClear 1.3.6 (Rigaku Co., Ltd.)'
_computing_structure_refinement 'SHELXL-97 (Sheldrick, 1997)'
_computing_structure_solution 'SHELXS-97 (Sheldrick, 1990)'
_diffrn_ambient_temperature 123(2)
_diffrn_measured_fraction_theta_full 0.980
_diffrn_measured_fraction_theta_max 0.980
_diffrn_measurement_device_type
;
Saturn70 CCD (4x4 bin mode) with MicroMax-007
;
_diffrn_radiation_monochromator graphite
_diffrn_radiation_source 'fine-focus sealed tube'
_diffrn_radiation_type MoK\a
_diffrn_radiation_wavelength 0.71070
_diffrn_reflns_av_R_equivalents 0.0454
_diffrn_reflns_av_sigmaI/netI 0.0799
_diffrn_reflns_limit_h_max 13
_diffrn_reflns_limit_h_min -13
_diffrn_reflns_limit_k_max 16
_diffrn_reflns_limit_k_min -16
_diffrn_reflns_limit_l_max 20
_diffrn_reflns_limit_l_min -18
_diffrn_reflns_number 16053
_diffrn_reflns_theta_full 25.00
_diffrn_reflns_theta_max 25.00
_diffrn_reflns_theta_min 1.70
_exptl_absorpt_coefficient_mu 0.330
_exptl_absorpt_correction_T_max 0.9902
_exptl_absorpt_correction_T_min 0.9677
_exptl_absorpt_correction_type multi-scan
_exptl_absorpt_process_details 'Jacobsen, R. (1998)  Private communication'
_exptl_crystal_colour yellow
_exptl_crystal_density_diffrn 1.168
_exptl_crystal_description block
_exptl_crystal_F_000 896
_exptl_crystal_size_max 0.10
_exptl_crystal_size_mid 0.10
_exptl_crystal_size_min 0.03
_refine_diff_density_max 0.625
_refine_diff_density_min -0.392
_refine_diff_density_rms 0.079
_refine_ls_extinction_method none
_refine_ls_goodness_of_fit_ref 1.104
_refine_ls_hydrogen_treatment none
_refine_ls_matrix_type full
_refine_ls_number_parameters 489
_refine_ls_number_reflns 8192
_refine_ls_number_restraints 0
_refine_ls_restrained_S_all 1.104
_refine_ls_R_factor_all 0.0981
_refine_ls_R_factor_gt 0.0718
_refine_ls_shift/su_max 0.000
_refine_ls_shift/su_mean 0.000
_refine_ls_structure_factor_coef Fsqd
_refine_ls_weighting_details 'calc w=1/[\s^2^(Fo^2^)+(0.0397P)^2^+4.5917P] where P=(Fo^2^+2Fc^2^)/3'
_refine_ls_weighting_scheme calc
_refine_ls_wR_factor_gt 0.1329
_refine_ls_wR_factor_ref 0.1476
_reflns_number_gt 6245
_reflns_number_total 8192
_reflns_threshold_expression >2sigma(I)
_cod_data_source_file ja3126849_si_002.cif
_cod_data_source_block T4BD12A
_cod_database_code 4119309

loop_
_symmetry_equiv_pos_as_xyz
'x, y, z'
'-x, -y, -z'

loop_
_atom_site_label
_atom_site_type_symbol
_atom_site_fract_x
_atom_site_fract_y
_atom_site_fract_z
_atom_site_U_iso_or_equiv
_atom_site_adp_type
_atom_site_occupancy
_atom_site_symmetry_multiplicity
_atom_site_calc_flag
_atom_site_refinement_flags
C1 C 0.1602(4) 0.4899(3) 0.7673(2) 0.0173(9) Uani 1 1 d .
C2 C 0.1599(4) 0.5178(3) 0.8538(3) 0.0191(9) Uani 1 1 d .
C3 C 0.1589(4) 0.5456(3) 0.9276(3) 0.0177(9) Uani 1 1 d .
C4 C 0.1700(4) 0.5783(3) 1.0166(2) 0.0186(9) Uani 1 1 d .
C5 C 0.1285(4) 0.6479(3) 1.0690(2) 0.0172(9) Uani 1 1 d .
C6 C 0.0501(3) 0.7057(3) 1.0435(2) 0.0162(8) Uani 1 1 d .
C7 C 0.0501(4) 0.7444(3) 0.9768(2) 0.0189(9) Uani 1 1 d .
C8 C 0.1289(4) 0.7457(3) 0.9209(3) 0.0201(9) Uani 1 1 d .
C9 C 0.1968(4) 0.7454(3) 0.8732(3) 0.0197(9) Uani 1 1 d .
C10 C 0.2875(4) 0.7514(3) 0.8251(3) 0.0187(9) Uani 1 1 d .
C11 C 0.3008(4) 0.6713(3) 0.7613(2) 0.0177(9) Uani 1 1 d .
C12 C 0.2193(4) 0.5538(3) 0.7244(2) 0.0161(8) Uani 1 1 d .
S1 S 0.08534(10) 0.35431(8) 0.69939(7) 0.0218(2) Uani 1 1 d .
C13 C 0.1312(4) 0.3813(3) 0.6135(3) 0.0212(9) Uani 1 1 d .
C14 C 0.2009(4) 0.4900(3) 0.6378(3) 0.0192(9) Uani 1 1 d .
H14 H 0.2352 0.5213 0.5993 0.023 Uiso 1 1 calc R
S2 S 0.24944(10) 0.52374(9) 1.07413(7) 0.0237(3) Uani 1 1 d .
C15 C 0.2321(4) 0.5945(3) 1.1693(3) 0.0241(10) Uani 1 1 d .
C16 C 0.1655(4) 0.6560(3) 1.1550(3) 0.0206(9) Uani 1 1 d .
H16 H 0.1455 0.7011 1.1998 0.025 Uiso 1 1 calc R
S3 S -0.05089(10) 0.81280(9) 0.97594(7) 0.0250(3) Uani 1 1 d .
C17 C -0.0942(4) 0.7925(3) 1.0645(3) 0.0207(9) Uani 1 1 d .
C18 C -0.0321(4) 0.7341(3) 1.0916(3) 0.0190(9) Uani 1 1 d .
H18 H -0.0434 0.7138 1.1397 0.023 Uiso 1 1 calc R
S4 S 0.40874(10) 0.87639(8) 0.84807(7) 0.0236(3) Uani 1 1 d .
C19 C 0.4800(4) 0.8253(3) 0.7735(3) 0.0217(9) Uani 1 1 d .
C20 C 0.4096(4) 0.7160(3) 0.7324(3) 0.0195(9) Uani 1 1 d .
H20 H 0.4316 0.6727 0.6877 0.023 Uiso 1 1 calc R
Si1 Si 0.09335(12) 0.27443(10) 0.50557(8) 0.0264(3) Uani 1 1 d .
C21 C -0.0774(5) 0.2292(4) 0.4445(3) 0.0347(11) Uani 1 1 d .
C22 C -0.0978(5) 0.1677(5) 0.3483(3) 0.0552(16) Uani 1 1 d .
H22 H -0.0468 0.2174 0.3242 0.083 Uiso 1 1 calc R
H22A H -0.1886 0.1399 0.3178 0.083 Uiso 1 1 calc R
H22B H -0.0707 0.1068 0.3419 0.083 Uiso 1 1 calc R
C23 C -0.1649(5) 0.1515(4) 0.4799(3) 0.0441(13) Uani 1 1 d .
H23 H -0.2548 0.1315 0.4510 0.066 Uiso 1 1 calc R
H23A H -0.1489 0.1880 0.5415 0.066 Uiso 1 1 calc R
H23B H -0.1466 0.0859 0.4696 0.066 Uiso 1 1 calc R
C24 C -0.1146(5) 0.3257(4) 0.4522(3) 0.0471(14) Uani 1 1 d .
H24 H -0.2042 0.2998 0.4200 0.071 Uiso 1 1 calc R
H24A H -0.0597 0.3742 0.4289 0.071 Uiso 1 1 calc R
H24B H -0.1037 0.3653 0.5125 0.071 Uiso 1 1 calc R
C25 C 0.2025(5) 0.3407(4) 0.4490(3) 0.0505(15) Uani 1 1 d .
H25 H 0.1887 0.4053 0.4460 0.076 Uiso 1 1 calc R
H25A H 0.1847 0.2896 0.3910 0.076 Uiso 1 1 calc R
H25B H 0.2915 0.3619 0.4803 0.076 Uiso 1 1 calc R
C26 C 0.1266(5) 0.1576(4) 0.5206(3) 0.0474(14) Uani 1 1 d .
H26 H 0.0940 0.0967 0.4657 0.071 Uiso 1 1 calc R
H26A H 0.0841 0.1351 0.5619 0.071 Uiso 1 1 calc R
H26B H 0.2192 0.1797 0.5420 0.071 Uiso 1 1 calc R
Si2 Si 0.27821(12) 0.57026(11) 1.27062(8) 0.0268(3) Uani 1 1 d .
C27 C 0.4443(5) 0.5718(4) 1.2919(3) 0.0340(11) Uani 1 1 d .
C28 C 0.4743(5) 0.5506(5) 1.3751(3) 0.0538(16) Uani 1 1 d .
H28 H 0.4139 0.4786 1.3686 0.081 Uiso 1 1 calc R
H28A H 0.4664 0.6061 1.4222 0.081 Uiso 1 1 calc R
H28B H 0.5618 0.5536 1.3878 0.081 Uiso 1 1 calc R
C29 C 0.4568(6) 0.4830(5) 1.2199(3) 0.0515(15) Uani 1 1 d .
H29 H 0.5414 0.4810 1.2360 0.077 Uiso 1 1 calc R
H29A H 0.4468 0.4990 1.1672 0.077 Uiso 1 1 calc R
H29B H 0.3903 0.4124 1.2104 0.077 Uiso 1 1 calc R
C30 C 0.5412(5) 0.6832(5) 1.3016(4) 0.0601(17) Uani 1 1 d .
H30 H 0.6277 0.6836 1.3123 0.090 Uiso 1 1 calc R
H30A H 0.5367 0.7395 1.3497 0.090 Uiso 1 1 calc R
H30B H 0.5212 0.6976 1.2489 0.090 Uiso 1 1 calc R
C31 C 0.1573(5) 0.4384(5) 1.2599(4) 0.0642(19) Uani 1 1 d .
H31 H 0.1658 0.3797 1.2161 0.096 Uiso 1 1 calc R
H31A H 0.0714 0.4376 1.2432 0.096 Uiso 1 1 calc R
H31B H 0.1704 0.4277 1.3148 0.096 Uiso 1 1 calc R
C32 C 0.2732(6) 0.6840(5) 1.3585(3) 0.0533(16) Uani 1 1 d .
H32 H 0.1855 0.6808 1.3499 0.080 Uiso 1 1 calc R
H32A H 0.3304 0.7535 1.3583 0.080 Uiso 1 1 calc R
H32B H 0.3009 0.6773 1.4136 0.080 Uiso 1 1 calc R
Si3 Si -0.20225(11) 0.85166(9) 1.11426(8) 0.0229(3) Uani 1 1 d .
C33 C -0.3750(4) 0.7648(4) 1.0525(3) 0.0342(12) Uani 1 1 d .
C34 C -0.3955(5) 0.7627(5) 0.9613(4) 0.0575(16) Uani 1 1 d .
H34 H -0.3395 0.7327 0.9341 0.086 Uiso 1 1 calc R
H34A H -0.3751 0.8368 0.9618 0.086 Uiso 1 1 calc R
H34B H -0.4850 0.7173 0.9291 0.086 Uiso 1 1 calc R
C35 C -0.4076(5) 0.6492(4) 1.0518(4) 0.0589(18) Uani 1 1 d .
H35 H -0.4975 0.6043 1.0203 0.088 Uiso 1 1 calc R
H35A H -0.3935 0.6508 1.1107 0.088 Uiso 1 1 calc R
H35B H -0.3526 0.6184 1.0240 0.088 Uiso 1 1 calc R
C36 C -0.4646(5) 0.8114(4) 1.0948(4) 0.0455(14) Uani 1 1 d .
H36 H -0.4474 0.8841 1.0929 0.068 Uiso 1 1 calc R
H36A H -0.4492 0.8158 1.1544 0.068 Uiso 1 1 calc R
H36B H -0.5540 0.7637 1.0637 0.068 Uiso 1 1 calc R
C37 C -0.1718(5) 0.8559(4) 1.2260(3) 0.0421(13) Uani 1 1 d .
H37 H -0.0812 0.8999 1.2561 0.063 Uiso 1 1 calc R
H37A H -0.1934 0.7819 1.2260 0.063 Uiso 1 1 calc R
H37B H -0.2247 0.8882 1.2550 0.063 Uiso 1 1 calc R
C38 C -0.1552(4) 0.9919(3) 1.1137(3) 0.0316(11) Uani 1 1 d .
H38 H -0.2115 1.0243 1.1378 0.047 Uiso 1 1 calc R
H38A H -0.1629 0.9897 1.0548 0.047 Uiso 1 1 calc R
H38B H -0.0664 1.0356 1.1482 0.047 Uiso 1 1 calc R
Si4 Si 0.63731(11) 0.91169(10) 0.76479(8) 0.0251(3) Uani 1 1 d .
C39 C 0.6123(4) 0.9534(4) 0.6694(3) 0.0341(11) Uani 1 1 d .
C40 C 0.5455(5) 0.8524(4) 0.5870(3) 0.0508(15) Uani 1 1 d .
H40 H 0.5352 0.8752 0.5377 0.076 Uiso 1 1 calc R
H40A H 0.4612 0.8088 0.5901 0.076 Uiso 1 1 calc R
H40B H 0.5975 0.8089 0.5806 0.076 Uiso 1 1 calc R
C41 C 0.5313(5) 1.0207(4) 0.6793(4) 0.0481(14) Uani 1 1 d .
H41 H 0.5186 1.0417 0.6293 0.072 Uiso 1 1 calc R
H41A H 0.5750 1.0862 0.7310 0.072 Uiso 1 1 calc R
H41B H 0.4480 0.9776 0.6842 0.072 Uiso 1 1 calc R
C42 C 0.7440(5) 1.0223(4) 0.6622(4) 0.0523(15) Uani 1 1 d .
H42 H 0.7903 1.0843 0.7159 0.078 Uiso 1 1 calc R
H42A H 0.7311 1.0488 0.6152 0.078 Uiso 1 1 calc R
H42B H 0.7939 0.9774 0.6509 0.078 Uiso 1 1 calc R
C43 C 0.7133(4) 1.0334(4) 0.8651(3) 0.0388(12) Uani 1 1 d .
H43 H 0.8010 1.0750 0.8659 0.058 Uiso 1 1 calc R
H43A H 0.7151 1.0103 0.9145 0.058 Uiso 1 1 calc R
H43B H 0.6639 1.0791 0.8677 0.058 Uiso 1 1 calc R
C44 C 0.7366(4) 0.8298(4) 0.7554(4) 0.0420(13) Uani 1 1 d .
H44 H 0.6917 0.7620 0.7058 0.063 Uiso 1 1 calc R
H44A H 0.7517 0.8130 0.8074 0.063 Uiso 1 1 calc R
H44B H 0.8187 0.8711 0.7480 0.063 Uiso 1 1 calc R

loop_
_atom_site_aniso_label
_atom_site_aniso_U_11
_atom_site_aniso_U_22
_atom_site_aniso_U_33
_atom_site_aniso_U_23
_atom_site_aniso_U_13
_atom_site_aniso_U_12
C1 0.016(2) 0.019(2) 0.017(2) 0.0059(17) 0.0030(17) 0.0088(17)
C2 0.019(2) 0.014(2) 0.025(2) 0.0084(18) 0.0060(18) 0.0052(17)
C3 0.018(2) 0.012(2) 0.022(2) 0.0053(17) 0.0065(17) 0.0054(17)
C4 0.019(2) 0.020(2) 0.018(2) 0.0080(18) 0.0035(17) 0.0073(17)
C5 0.014(2) 0.017(2) 0.015(2) 0.0024(17) 0.0063(16) 0.0018(17)
C6 0.0116(19) 0.019(2) 0.017(2) 0.0052(17) 0.0032(16) 0.0059(17)
C7 0.015(2) 0.023(2) 0.019(2) 0.0053(18) 0.0075(17) 0.0086(18)
C8 0.019(2) 0.017(2) 0.025(2) 0.0069(18) 0.0066(18) 0.0078(18)
C9 0.022(2) 0.013(2) 0.024(2) 0.0049(18) 0.0058(19) 0.0088(18)
C10 0.019(2) 0.018(2) 0.022(2) 0.0093(18) 0.0084(17) 0.0064(17)
C11 0.015(2) 0.021(2) 0.018(2) 0.0086(18) 0.0038(17) 0.0067(17)
C12 0.0131(19) 0.016(2) 0.018(2) 0.0047(17) 0.0044(16) 0.0047(16)
S1 0.0275(6) 0.0163(5) 0.0179(5) 0.0047(4) 0.0082(4) 0.0042(4)
C13 0.021(2) 0.024(2) 0.019(2) 0.0081(19) 0.0067(18) 0.0091(19)
C14 0.021(2) 0.018(2) 0.020(2) 0.0082(18) 0.0094(18) 0.0069(18)
S2 0.0276(6) 0.0294(6) 0.0202(6) 0.0092(5) 0.0085(5) 0.0175(5)
C15 0.022(2) 0.028(2) 0.022(2) 0.0076(19) 0.0070(18) 0.0108(19)
C16 0.021(2) 0.025(2) 0.019(2) 0.0067(18) 0.0094(18) 0.0111(18)
S3 0.0255(6) 0.0359(6) 0.0282(6) 0.0187(5) 0.0159(5) 0.0201(5)
C17 0.020(2) 0.020(2) 0.022(2) 0.0072(18) 0.0093(18) 0.0073(18)
C18 0.021(2) 0.022(2) 0.019(2) 0.0105(18) 0.0113(17) 0.0101(18)
S4 0.0207(5) 0.0191(6) 0.0295(6) 0.0058(5) 0.0130(5) 0.0059(4)
C19 0.022(2) 0.022(2) 0.023(2) 0.0066(19) 0.0127(19) 0.0101(19)
C20 0.018(2) 0.022(2) 0.018(2) 0.0054(18) 0.0069(17) 0.0077(18)
Si1 0.0325(7) 0.0238(7) 0.0171(6) 0.0013(5) 0.0072(5) 0.0091(6)
C21 0.034(3) 0.034(3) 0.026(3) 0.002(2) 0.004(2) 0.011(2)
C22 0.048(3) 0.070(4) 0.020(3) -0.004(3) -0.002(2) 0.012(3)
C23 0.032(3) 0.042(3) 0.050(3) 0.012(3) 0.014(3) 0.006(2)
C24 0.048(3) 0.045(3) 0.044(3) 0.019(3) -0.006(3) 0.019(3)
C25 0.054(3) 0.054(4) 0.025(3) 0.000(3) 0.018(3) 0.008(3)
C26 0.056(4) 0.032(3) 0.042(3) -0.004(2) 0.002(3) 0.022(3)
Si2 0.0242(6) 0.0408(8) 0.0202(6) 0.0131(6) 0.0078(5) 0.0161(6)
C27 0.035(3) 0.044(3) 0.030(3) 0.015(2) 0.010(2) 0.022(2)
C28 0.050(3) 0.089(5) 0.039(3) 0.027(3) 0.012(3) 0.045(3)
C29 0.059(4) 0.075(4) 0.040(3) 0.021(3) 0.017(3) 0.050(3)
C30 0.027(3) 0.075(4) 0.069(4) 0.028(4) 0.008(3) 0.008(3)
C31 0.048(4) 0.076(4) 0.054(4) 0.047(4) -0.006(3) -0.004(3)
C32 0.062(4) 0.091(5) 0.021(3) 0.012(3) 0.015(3) 0.052(4)
Si3 0.0240(6) 0.0251(6) 0.0290(7) 0.0131(5) 0.0143(5) 0.0150(5)
C33 0.024(2) 0.031(3) 0.049(3) 0.009(2) 0.018(2) 0.013(2)
C34 0.028(3) 0.076(4) 0.050(4) 0.012(3) 0.001(3) 0.011(3)
C35 0.042(3) 0.026(3) 0.108(5) 0.011(3) 0.044(3) 0.012(3)
C36 0.032(3) 0.030(3) 0.077(4) 0.009(3) 0.026(3) 0.017(2)
C37 0.060(3) 0.060(3) 0.035(3) 0.027(3) 0.029(3) 0.044(3)
C38 0.028(2) 0.026(2) 0.046(3) 0.014(2) 0.014(2) 0.013(2)
Si4 0.0181(6) 0.0233(6) 0.0306(7) 0.0070(5) 0.0119(5) 0.0041(5)
C39 0.030(3) 0.032(3) 0.034(3) 0.009(2) 0.015(2) 0.003(2)
C40 0.059(4) 0.053(3) 0.027(3) 0.014(3) 0.010(3) 0.006(3)
C41 0.049(3) 0.051(3) 0.057(4) 0.033(3) 0.018(3) 0.022(3)
C42 0.047(3) 0.053(4) 0.059(4) 0.026(3) 0.032(3) 0.009(3)
C43 0.028(3) 0.033(3) 0.039(3) 0.006(2) 0.010(2) -0.003(2)
C44 0.026(3) 0.045(3) 0.061(4) 0.020(3) 0.022(3) 0.016(2)

loop_
_atom_type_symbol
_atom_type_description
_atom_type_scat_dispersion_real
_atom_type_scat_dispersion_imag
_atom_type_scat_source
C C 0.0033 0.0016 'International Tables Vol C Tables 4.2.6.8 and 6.1.1.4'
H H 0.0000 0.0000 'International Tables Vol C Tables 4.2.6.8 and 6.1.1.4'
Si Si 0.0817 0.0704 'International Tables Vol C Tables 4.2.6.8 and 6.1.1.4'
S S 0.1246 0.1234 'International Tables Vol C Tables 4.2.6.8 and 6.1.1.4'

loop_
_geom_angle_atom_site_label_1
_geom_angle_atom_site_label_2
_geom_angle_atom_site_label_3
_geom_angle
C12 C1 C2 130.2(4)
C12 C1 S1 110.3(3)
C2 C1 S1 119.3(3)
C3 C2 C1 177.2(4)
C2 C3 C4 174.3(4)
C5 C4 C3 132.2(4)
C5 C4 S2 110.9(3)
C3 C4 S2 116.9(3)
C4 C5 C16 111.0(4)
C4 C5 C6 127.6(4)
C16 C5 C6 121.3(3)
C7 C6 C18 111.0(3)
C7 C6 C5 127.6(3)
C18 C6 C5 121.3(3)
C6 C7 C8 129.2(4)
C6 C7 S3 110.7(3)
C8 C7 S3 119.7(3)
C9 C8 C7 178.9(4)
C8 C9 C10 174.0(4)
C11 C10 C9 131.0(4)
C11 C10 S4 110.7(3)
C9 C10 S4 118.2(3)
C10 C11 C20 111.0(3)
C10 C11 C12 128.0(4)
C20 C11 C12 121.0(4)
C1 C12 C14 111.1(3)
C1 C12 C11 126.8(4)
C14 C12 C11 121.9(3)
C13 S1 C1 93.47(19)
C14 C13 S1 109.0(3)
C14 C13 Si1 126.9(3)
S1 C13 Si1 124.1(2)
C13 C14 C12 116.1(4)
C15 S2 C4 93.4(2)
C16 C15 S2 109.1(3)
C16 C15 Si2 127.6(3)
S2 C15 Si2 122.6(2)
C15 C16 C5 115.5(4)
C17 S3 C7 93.68(19)
C18 C17 S3 108.7(3)
C18 C17 Si3 128.8(3)
S3 C17 Si3 122.5(2)
C17 C18 C6 116.0(4)
C19 S4 C10 93.8(2)
C20 C19 S4 108.8(3)
C20 C19 Si4 129.4(3)
S4 C19 Si4 121.5(2)
C19 C20 C11 115.6(4)
C25 Si1 C26 110.6(3)
C25 Si1 C21 109.9(2)
C26 Si1 C21 111.0(2)
C25 Si1 C13 105.6(2)
C26 Si1 C13 108.9(2)
C21 Si1 C13 110.7(2)
C24 C21 C23 109.7(4)
C24 C21 C22 108.0(4)
C23 C21 C22 108.7(4)
C24 C21 Si1 111.1(3)
C23 C21 Si1 109.0(3)
C22 C21 Si1 110.3(3)
C31 Si2 C32 111.1(3)
C31 Si2 C15 106.9(2)
C32 Si2 C15 106.1(2)
C31 Si2 C27 111.5(3)
C32 Si2 C27 109.0(2)
C15 Si2 C27 112.0(2)
C30 C27 C28 109.3(4)
C30 C27 C29 109.4(4)
C28 C27 C29 107.9(4)
C30 C27 Si2 109.6(3)
C28 C27 Si2 108.9(3)
C29 C27 Si2 111.8(3)
C37 Si3 C38 109.8(2)
C37 Si3 C17 106.7(2)
C38 Si3 C17 107.5(2)
C37 Si3 C33 111.2(2)
C38 Si3 C33 111.4(2)
C17 Si3 C33 110.2(2)
C34 C33 C35 109.6(5)
C34 C33 C36 109.2(4)
C35 C33 C36 108.8(4)
C34 C33 Si3 109.5(3)
C35 C33 Si3 109.5(4)
C36 C33 Si3 110.3(3)
C44 Si4 C43 109.8(2)
C44 Si4 C19 106.9(2)
C43 Si4 C19 107.7(2)
C44 Si4 C39 111.6(2)
C43 Si4 C39 110.5(2)
C19 Si4 C39 110.2(2)
C41 C39 C40 109.4(4)
C41 C39 C42 109.1(4)
C40 C39 C42 108.6(4)
C41 C39 Si4 110.2(3)
C40 C39 Si4 110.2(3)
C42 C39 Si4 109.2(4)

loop_
_geom_bond_atom_site_label_1
_geom_bond_atom_site_label_2
_geom_bond_distance
C1 C12 1.383(5)
C1 C2 1.407(5)
C1 S1 1.741(4)
C2 C3 1.203(5)
C3 C4 1.417(5)
C4 C5 1.380(5)
C4 S2 1.724(4)
C5 C16 1.415(5)
C5 C6 1.485(5)
C6 C7 1.386(5)
C6 C18 1.419(5)
C7 C8 1.409(5)
C7 S3 1.729(4)
C8 C9 1.208(6)
C9 C10 1.415(5)
C10 C11 1.384(5)
C10 S4 1.729(4)
C11 C20 1.430(5)
C11 C12 1.478(5)
C12 C14 1.423(5)
S1 C13 1.722(4)
C13 C14 1.363(6)
C13 Si1 1.880(4)
S2 C15 1.713(4)
C15 C16 1.370(6)
C15 Si2 1.876(4)
S3 C17 1.722(4)
C17 C18 1.372(6)
C17 Si3 1.880(4)
S4 C19 1.723(4)
C19 C20 1.371(6)
C19 Si4 1.870(4)
Si1 C25 1.862(5)
Si1 C26 1.868(5)
Si1 C21 1.874(5)
C21 C24 1.520(7)
C21 C23 1.546(7)
C21 C22 1.552(6)
Si2 C31 1.846(5)
Si2 C32 1.866(5)
Si2 C27 1.880(5)
C27 C30 1.532(7)
C27 C28 1.534(7)
C27 C29 1.535(7)
Si3 C37 1.853(5)
Si3 C38 1.855(4)
Si3 C33 1.888(5)
C33 C34 1.519(7)
C33 C35 1.529(7)
C33 C36 1.549(6)
Si4 C44 1.855(5)
Si4 C43 1.861(5)
Si4 C39 1.883(5)
C39 C41 1.520(7)
C39 C40 1.537(7)
C39 C42 1.550(6)

loop_
_geom_torsion_atom_site_label_1
_geom_torsion_atom_site_label_2
_geom_torsion_atom_site_label_3
_geom_torsion_atom_site_label_4
_geom_torsion
C12 C1 C2 C3 43(9)
S1 C1 C2 C3 -142(9)
C1 C2 C3 C4 -120(8)
C2 C3 C4 C5 143(4)
C2 C3 C4 S2 -37(4)
C3 C4 C5 C16 -178.8(4)
S2 C4 C5 C16 1.3(4)
C3 C4 C5 C6 3.9(7)
S2 C4 C5 C6 -176.0(3)
C4 C5 C6 C7 -32.4(6)
C16 C5 C6 C7 150.5(4)
C4 C5 C6 C18 151.6(4)
C16 C5 C6 C18 -25.4(6)
C18 C6 C7 C8 171.4(4)
C5 C6 C7 C8 -4.9(7)
C18 C6 C7 S3 -0.3(4)
C5 C6 C7 S3 -176.6(3)
C6 C7 C8 C9 25(25)
S3 C7 C8 C9 -164(24)
C7 C8 C9 C10 -82(25)
C8 C9 C10 C11 130(4)
C8 C9 C10 S4 -48(4)
C9 C10 C11 C20 -178.7(4)
S4 C10 C11 C20 -0.9(4)
C9 C10 C11 C12 0.8(7)
S4 C10 C11 C12 178.7(3)
C2 C1 C12 C14 176.1(4)
S1 C1 C12 C14 0.2(4)
C2 C1 C12 C11 0.8(7)
S1 C1 C12 C11 -175.1(3)
C10 C11 C12 C1 -35.9(6)
C20 C11 C12 C1 143.6(4)
C10 C11 C12 C14 149.3(4)
C20 C11 C12 C14 -31.2(6)
C12 C1 S1 C13 -0.2(3)
C2 C1 S1 C13 -176.6(3)
C1 S1 C13 C14 0.2(3)
C1 S1 C13 Si1 178.3(3)
S1 C13 C14 C12 -0.1(5)
Si1 C13 C14 C12 -178.1(3)
C1 C12 C14 C13 -0.1(5)
C11 C12 C14 C13 175.5(4)
C5 C4 S2 C15 -1.2(3)
C3 C4 S2 C15 178.8(3)
C4 S2 C15 C16 0.9(3)
C4 S2 C15 Si2 172.6(3)
S2 C15 C16 C5 -0.3(5)
Si2 C15 C16 C5 -171.5(3)
C4 C5 C16 C15 -0.7(5)
C6 C5 C16 C15 176.8(4)
C6 C7 S3 C17 0.5(3)
C8 C7 S3 C17 -172.2(3)
C7 S3 C17 C18 -0.5(3)
C7 S3 C17 Si3 176.4(3)
S3 C17 C18 C6 0.4(5)
Si3 C17 C18 C6 -176.2(3)
C7 C6 C18 C17 -0.1(5)
C5 C6 C18 C17 176.5(4)
C11 C10 S4 C19 0.0(3)
C9 C10 S4 C19 178.1(3)
C10 S4 C19 C20 0.9(3)
C10 S4 C19 Si4 -173.4(3)
S4 C19 C20 C11 -1.6(5)
Si4 C19 C20 C11 172.1(3)
C10 C11 C20 C19 1.7(5)
C12 C11 C20 C19 -177.9(4)
C14 C13 Si1 C25 13.8(5)
S1 C13 Si1 C25 -164.0(3)
C14 C13 Si1 C26 132.6(4)
S1 C13 Si1 C26 -45.2(3)
C14 C13 Si1 C21 -105.1(4)
S1 C13 Si1 C21 77.0(3)
C25 Si1 C21 C24 -72.3(4)
C26 Si1 C21 C24 165.0(4)
C13 Si1 C21 C24 44.0(4)
C25 Si1 C21 C23 166.7(3)
C26 Si1 C21 C23 44.1(4)
C13 Si1 C21 C23 -77.0(4)
C25 Si1 C21 C22 47.4(4)
C26 Si1 C21 C22 -75.2(4)
C13 Si1 C21 C22 163.7(3)
C16 C15 Si2 C31 97.5(5)
S2 C15 Si2 C31 -72.6(4)
C16 C15 Si2 C32 -21.2(5)
S2 C15 Si2 C32 168.7(3)
C16 C15 Si2 C27 -140.0(4)
S2 C15 Si2 C27 49.9(3)
C31 Si2 C27 C30 -179.2(4)
C32 Si2 C27 C30 -56.1(4)
C15 Si2 C27 C30 61.0(4)
C31 Si2 C27 C28 -59.7(4)
C32 Si2 C27 C28 63.3(4)
C15 Si2 C27 C28 -179.6(3)
C31 Si2 C27 C29 59.4(4)
C32 Si2 C27 C29 -177.6(4)
C15 Si2 C27 C29 -60.4(4)
C18 C17 Si3 C37 17.7(5)
S3 C17 Si3 C37 -158.4(3)
C18 C17 Si3 C38 135.4(4)
S3 C17 Si3 C38 -40.8(3)
C18 C17 Si3 C33 -103.0(4)
S3 C17 Si3 C33 80.8(3)
C37 Si3 C33 C34 -179.5(4)
C38 Si3 C33 C34 57.7(4)
C17 Si3 C33 C34 -61.5(4)
C37 Si3 C33 C35 -59.4(4)
C38 Si3 C33 C35 177.8(3)
C17 Si3 C33 C35 58.6(4)
C37 Si3 C33 C36 60.3(4)
C38 Si3 C33 C36 -62.5(4)
C17 Si3 C33 C36 178.4(3)
C20 C19 Si4 C44 -38.3(5)
S4 C19 Si4 C44 134.8(3)
C20 C19 Si4 C43 -156.3(4)
S4 C19 Si4 C43 16.8(3)
C20 C19 Si4 C39 83.2(4)
S4 C19 Si4 C39 -103.7(3)
C44 Si4 C39 C41 -179.7(3)
C43 Si4 C39 C41 -57.3(4)
C19 Si4 C39 C41 61.6(4)
C44 Si4 C39 C40 59.4(4)
C43 Si4 C39 C40 -178.2(4)
C19 Si4 C39 C40 -59.3(4)
C44 Si4 C39 C42 -59.9(4)
C43 Si4 C39 C42 62.6(4)
C19 Si4 C39 C42 -178.6(3)
